data_2214912
loop_
_publ_author_name
'Ghulam Qadeer'
'Nasim Hasan Rama'
'Muhammad Azaad Malik'
'Javeed Akhtar'
'James Raftery'

_publ_section_title
;
 1-[2-(2,4-Dichlorophenoxy)acetyl]-4-cyclohexylthiosemicarbazide
;
_journal_coeditor_code XU2290
_journal_issue 8
_journal_name_full 'Acta Crystallographica Section E'
_journal_page_first o3503
_journal_page_last o3503
_journal_paper_doi 10.1107/S1600536807034022
_journal_volume 63
_journal_year 2007
_chemical_formula_iupac 'C15 H19 Cl2 N3 O2 S'
_chemical_formula_moiety 'C15 H19 Cl2 N3 O2 S'
_chemical_formula_sum 'C15 H19 Cl2 N3 O2 S'
_chemical_formula_weight 376.29
_chemical_melting_point 462(1)
_chemical_name_systematic
;
1-[2-(2,4-Dichlorophenoxy)acetyl]-4-cyclohexylthiosemicarbazide
;
_space_group_IT_number 14
_symmetry_cell_setting monoclinic
_symmetry_space_group_name_Hall '-P 2ybc'
_symmetry_space_group_name_H-M 'P 1 21/c 1'
_atom_sites_solution_hydrogens geom
_atom_sites_solution_primary direct
_atom_sites_solution_secondary difmap
_audit_creation_method SHELXL-97
_cell_angle_alpha 90.00
_cell_angle_beta 103.299(2)
_cell_angle_gamma 90.00
_cell_formula_units_Z 4
_cell_length_a 15.4180(16)
_cell_length_b 12.1530(13)
_cell_length_c 9.2850(10)
_cell_measurement_reflns_used 2164
_cell_measurement_temperature 100(2)
_cell_measurement_theta_max 27.5
_cell_measurement_theta_min 2.1
_cell_volume 1693.1(3)
_computing_cell_refinement 'SAINT (Bruker, 1999)'
_computing_data_collection 'SMART (Bruker, 1998)'
_computing_data_reduction SAINT
_computing_molecular_graphics 'SHELXTL (Bruker, 1999)'
_computing_publication_material SHELXTL
_computing_structure_refinement 'SHELXL97 (Sheldrick, 1997)'
_computing_structure_solution 'SIR2004 (Burla <i>et al.</i>,  2005)'
_diffrn_ambient_temperature 100(2)
_diffrn_measured_fraction_theta_full 0.999
_diffrn_measured_fraction_theta_max 0.939
_diffrn_measurement_device_type 'Bruker SMART CCD area-detector'
_diffrn_measurement_method '\f and \w'
_diffrn_radiation_monochromator graphite
_diffrn_radiation_source 'fine-focus sealed tube'
_diffrn_radiation_type MoK\a
_diffrn_radiation_wavelength 0.71073
_diffrn_reflns_av_R_equivalents 0.048
_diffrn_reflns_av_sigmaI/netI 0.075
_diffrn_reflns_limit_h_max 20
_diffrn_reflns_limit_h_min -18
_diffrn_reflns_limit_k_max 14
_diffrn_reflns_limit_k_min -15
_diffrn_reflns_limit_l_max 10
_diffrn_reflns_limit_l_min -12
_diffrn_reflns_number 10375
_diffrn_reflns_theta_full 25.00
_diffrn_reflns_theta_max 28.3
_diffrn_reflns_theta_min 1.3
_diffrn_standards_interval_count 0
_diffrn_standards_interval_time 0
_diffrn_standards_number 0
_exptl_absorpt_coefficient_mu 0.519
_exptl_absorpt_correction_T_max 0.926
_exptl_absorpt_correction_T_min 0.881
_exptl_absorpt_correction_type multi-scan
_exptl_absorpt_process_details '(SADABS; Sheldrick, 2002)'
_exptl_crystal_colour colorless
_exptl_crystal_density_diffrn 1.476
_exptl_crystal_density_meas 1.429
_exptl_crystal_density_method 'not measured'
_exptl_crystal_description block
_exptl_crystal_F_000 784
_exptl_crystal_size_max 0.25
_exptl_crystal_size_mid 0.20
_exptl_crystal_size_min 0.15
_refine_diff_density_max 0.40
_refine_diff_density_min -0.31
_refine_ls_extinction_method none
_refine_ls_goodness_of_fit_ref 0.958
_refine_ls_hydrogen_treatment constr
_refine_ls_matrix_type full
_refine_ls_number_parameters 208
_refine_ls_number_reflns 3957
_refine_ls_number_restraints 0
_refine_ls_restrained_S_all 0.958
_refine_ls_R_factor_all 0.066
_refine_ls_R_factor_gt 0.040
_refine_ls_shift/su_max 0.001
_refine_ls_shift/su_mean 0.000
_refine_ls_structure_factor_coef Fsqd
_refine_ls_weighting_details 'calc w=1/[\s^2^(Fo^2^)+(0.0451P)^2^] where P=(Fo^2^+2Fc^2^)/3'
_refine_ls_weighting_scheme calc
_refine_ls_wR_factor_gt 0.080
_refine_ls_wR_factor_ref 0.107
_reflns_number_gt 2789
_reflns_number_total 3957
_reflns_threshold_expression I>2\s(I)
_cod_data_source_file xu2290.cif
_cod_data_source_block I
_cod_original_sg_symbol_H-M 'P 21/c'
_cod_database_code 2214912
_cod_database_fobs_code 2214912

loop_
_symmetry_equiv_pos_as_xyz
'x, y, z'
'-x, y+1/2, -z+1/2'
'-x, -y, -z'
'x, -y-1/2, z-1/2'

loop_
_atom_site_type_symbol
_atom_site_label
_atom_site_fract_x
_atom_site_fract_y
_atom_site_fract_z
_atom_site_U_iso_or_equiv
_atom_site_adp_type
_atom_site_calc_flag
_atom_site_refinement_flags
_atom_site_occupancy
C C1 0.13846(17) 0.6689(2) 0.7485(3) 0.0166(6) Uani d . 1
C C2 0.07493(17) 0.7128(2) 0.6323(3) 0.0181(6) Uani d . 1
H H2 0.0368 0.6653 0.5648 0.022 Uiso calc R 1
C C3 0.06700(17) 0.8258(2) 0.6143(3) 0.0172(6) Uani d . 1
H H3 0.0239 0.8561 0.5342 0.021 Uiso calc R 1
C C4 0.12233(17) 0.8939(2) 0.7139(3) 0.0162(6) Uani d . 1
C C5 0.18637(17) 0.8522(2) 0.8310(3) 0.0159(6) Uani d . 1
H H5 0.2237 0.9000 0.8992 0.019 Uiso calc R 1
C C6 0.19441(17) 0.7396(2) 0.8458(3) 0.0154(6) Uani d . 1
C C7 0.09777(17) 0.4823(2) 0.6805(3) 0.0159(6) Uani d . 1
H H7A 0.1085 0.4896 0.5799 0.019 Uiso calc R 1
H H7B 0.0339 0.4967 0.6750 0.019 Uiso calc R 1
C C8 0.12191(16) 0.3672(2) 0.7391(3) 0.0143(6) Uani d . 1
C C9 0.26704(17) 0.1994(2) 0.9505(3) 0.0142(6) Uani d . 1
C C10 0.39401(16) 0.1555(2) 0.8427(3) 0.0153(6) Uani d . 1
H H10 0.4187 0.1192 0.9401 0.018 Uiso calc R 1
C C11 0.36496(17) 0.0664(2) 0.7282(3) 0.0187(6) Uani d . 1
H H11A 0.3397 0.1004 0.6307 0.022 Uiso calc R 1
H H11B 0.3180 0.0210 0.7556 0.022 Uiso calc R 1
C C12 0.44379(17) -0.0063(2) 0.7176(3) 0.0209(6) Uani d . 1
H H12A 0.4660 -0.0447 0.8130 0.025 Uiso calc R 1
H H12B 0.4241 -0.0626 0.6400 0.025 Uiso calc R 1
C C13 0.51860(17) 0.0618(2) 0.6807(3) 0.0200(6) Uani d . 1
H H13A 0.4984 0.0935 0.5804 0.024 Uiso calc R 1
H H13B 0.5704 0.0137 0.6808 0.024 Uiso calc R 1
C C14 0.54661(18) 0.1542(2) 0.7923(3) 0.0219(6) Uani d . 1
H H14A 0.5922 0.2002 0.7617 0.026 Uiso calc R 1
H H14B 0.5737 0.1223 0.8904 0.026 Uiso calc R 1
C C15 0.46748(17) 0.2262(2) 0.8046(3) 0.0209(6) Uani d . 1
H H15A 0.4870 0.2824 0.8825 0.025 Uiso calc R 1
H H15B 0.4442 0.2647 0.7096 0.025 Uiso calc R 1
Cl Cl1 0.11146(4) 1.03696(5) 0.69465(8) 0.01992(17) Uani d . 1
Cl Cl2 0.27468(5) 0.68394(6) 0.98848(8) 0.02279(18) Uani d . 1
N N1 0.17825(14) 0.36264(18) 0.8738(2) 0.0151(5) Uani d . 1
H H1 0.2046 0.4233 0.9134 0.018 Uiso calc R 1
N N2 0.19546(14) 0.26475(17) 0.9509(3) 0.0161(5) Uani d . 1
H H2A 0.1578 0.2434 1.0035 0.019 Uiso calc R 1
N N3 0.31812(14) 0.22479(18) 0.8581(2) 0.0153(5) Uani d . 1
H H3A 0.3063 0.2849 0.8043 0.018 Uiso calc R 1
O O1 0.15121(12) 0.55908(14) 0.7776(2) 0.0207(5) Uani d . 1
O O2 0.08986(11) 0.28700(14) 0.6667(2) 0.0160(4) Uani d . 1
S S1 0.28518(4) 0.09197(5) 1.06962(8) 0.01578(17) Uani d . 1

loop_
_atom_site_aniso_label
_atom_site_aniso_U_11
_atom_site_aniso_U_22
_atom_site_aniso_U_33
_atom_site_aniso_U_12
_atom_site_aniso_U_13
_atom_site_aniso_U_23
C1 0.0196(14) 0.0135(14) 0.0166(15) 0.0021(11) 0.0043(12) 0.0014(11)
C2 0.0175(13) 0.0156(14) 0.0192(16) -0.0001(11) 0.0005(12) -0.0002(12)
C3 0.0166(13) 0.0164(14) 0.0179(15) 0.0020(11) 0.0027(11) 0.0035(12)
C4 0.0204(14) 0.0100(13) 0.0201(15) 0.0015(11) 0.0085(12) 0.0006(11)
C5 0.0178(13) 0.0150(14) 0.0157(14) -0.0020(11) 0.0054(11) -0.0013(11)
C6 0.0162(13) 0.0175(14) 0.0121(14) 0.0023(11) 0.0024(11) 0.0027(11)
C7 0.0192(14) 0.0112(13) 0.0167(15) 0.0001(10) 0.0030(11) -0.0006(11)
C8 0.0122(13) 0.0159(14) 0.0166(15) 0.0018(10) 0.0071(11) 0.0011(12)
C9 0.0172(13) 0.0128(13) 0.0122(14) -0.0016(10) 0.0025(11) -0.0023(11)
C10 0.0146(13) 0.0151(14) 0.0173(15) 0.0035(10) 0.0056(11) 0.0025(11)
C11 0.0167(14) 0.0186(15) 0.0218(16) 0.0005(11) 0.0065(12) -0.0014(12)
C12 0.0200(14) 0.0165(14) 0.0266(17) 0.0017(11) 0.0063(13) -0.0040(12)
C13 0.0177(14) 0.0222(16) 0.0214(16) 0.0036(11) 0.0071(12) -0.0035(12)
C14 0.0156(14) 0.0252(16) 0.0260(17) -0.0038(11) 0.0070(12) -0.0037(13)
C15 0.0215(14) 0.0170(15) 0.0270(17) -0.0033(11) 0.0112(13) -0.0039(13)
Cl1 0.0222(4) 0.0109(3) 0.0265(4) 0.0006(3) 0.0052(3) 0.0030(3)
Cl2 0.0248(4) 0.0185(4) 0.0204(4) 0.0000(3) -0.0043(3) 0.0030(3)
N1 0.0213(12) 0.0097(11) 0.0154(12) 0.0000(9) 0.0061(10) 0.0012(9)
N2 0.0204(12) 0.0133(12) 0.0173(13) 0.0039(9) 0.0094(10) 0.0050(10)
N3 0.0193(12) 0.0125(11) 0.0162(13) 0.0026(9) 0.0081(10) 0.0038(9)
O1 0.0265(11) 0.0093(10) 0.0212(11) 0.0006(8) -0.0052(9) 0.0000(8)
O2 0.0196(9) 0.0125(10) 0.0171(10) -0.0026(7) 0.0069(8) -0.0024(8)
S1 0.0204(3) 0.0133(3) 0.0143(4) 0.0018(3) 0.0053(3) 0.0020(3)

loop_
_atom_type_symbol
_atom_type_description
_atom_type_scat_dispersion_real
_atom_type_scat_dispersion_imag
_atom_type_scat_source
C C 0.0033 0.0016 'International Tables Vol C Tables 4.2.6.8 and 6.1.1.4'
H H 0.0000 0.0000 'International Tables Vol C Tables 4.2.6.8 and 6.1.1.4'
N N 0.0061 0.0033 'International Tables Vol C Tables 4.2.6.8 and 6.1.1.4'
O O 0.0106 0.0060 'International Tables Vol C Tables 4.2.6.8 and 6.1.1.4'
S S 0.1246 0.1234 'International Tables Vol C Tables 4.2.6.8 and 6.1.1.4'
Cl Cl 0.1484 0.1585 'International Tables Vol C Tables 4.2.6.8 and 6.1.1.4'

loop_
_geom_angle_atom_site_label_1
_geom_angle_atom_site_label_2
_geom_angle_atom_site_label_3
_geom_angle
O1 C1 C2 125.0(2)
O1 C1 C6 115.8(2)
C2 C1 C6 119.2(2)
C3 C2 C1 120.1(3)
C3 C2 H2 119.9
C1 C2 H2 119.9
C4 C3 C2 119.3(3)
C4 C3 H3 120.3
C2 C3 H3 120.3
C3 C4 C5 121.7(2)
C3 C4 Cl1 119.8(2)
C5 C4 Cl1 118.5(2)
C6 C5 C4 118.2(3)
C6 C5 H5 120.9
C4 C5 H5 120.9
C5 C6 C1 121.3(2)
C5 C6 Cl2 119.8(2)
C1 C6 Cl2 118.9(2)
O1 C7 C8 108.7(2)
O1 C7 H7A 110.0
C8 C7 H7A 110.0
O1 C7 H7B 110.0
C8 C7 H7B 110.0
H7A C7 H7B 108.3
O2 C8 N1 124.7(2)
O2 C8 C7 120.2(2)
N1 C8 C7 115.0(2)
N3 C9 N2 118.0(2)
N3 C9 S1 124.60(19)
N2 C9 S1 117.4(2)
N3 C10 C11 111.3(2)
N3 C10 C15 110.4(2)
C11 C10 C15 110.9(2)
N3 C10 H10 108.0
C11 C10 H10 108.0
C15 C10 H10 108.0
C10 C11 C12 110.4(2)
C10 C11 H11A 109.6
C12 C11 H11A 109.6
C10 C11 H11B 109.6
C12 C11 H11B 109.6
H11A C11 H11B 108.1
C13 C12 C11 110.9(2)
C13 C12 H12A 109.5
C11 C12 H12A 109.5
C13 C12 H12B 109.5
C11 C12 H12B 109.5
H12A C12 H12B 108.1
C12 C13 C14 111.1(2)
C12 C13 H13A 109.4
C14 C13 H13A 109.4
C12 C13 H13B 109.4
C14 C13 H13B 109.4
H13A C13 H13B 108.0
C13 C14 C15 111.6(2)
C13 C14 H14A 109.3
C15 C14 H14A 109.3
C13 C14 H14B 109.3
C15 C14 H14B 109.3
H14A C14 H14B 108.0
C10 C15 C14 110.1(2)
C10 C15 H15A 109.6
C14 C15 H15A 109.6
C10 C15 H15B 109.6
C14 C15 H15B 109.6
H15A C15 H15B 108.2
C8 N1 N2 121.4(2)
C8 N1 H1 119.3
N2 N1 H1 119.3
C9 N2 N1 124.1(2)
C9 N2 H2A 118.0
N1 N2 H2A 118.0
C9 N3 C10 122.2(2)
C9 N3 H3A 118.9
C10 N3 H3A 118.9
C1 O1 C7 118.7(2)

loop_
_geom_bond_atom_site_label_1
_geom_bond_atom_site_label_2
_geom_bond_distance
C1 O1 1.367(3)
C1 C2 1.387(4)
C1 C6 1.393(4)
C2 C3 1.386(4)
C2 H2 0.9500
C3 C4 1.381(4)
C3 H3 0.9500
C4 C5 1.385(4)
C4 Cl1 1.752(3)
C5 C6 1.378(4)
C5 H5 0.9500
C6 Cl2 1.729(3)
C7 O1 1.421(3)
C7 C8 1.516(4)
C7 H7A 0.9900
C7 H7B 0.9900
C8 O2 1.222(3)
C8 N1 1.350(3)
C9 N3 1.327(3)
C9 N2 1.360(3)
C9 S1 1.693(3)
C10 N3 1.475(3)
C10 C11 1.511(4)
C10 C15 1.527(4)
C10 H10 1.0000
C11 C12 1.524(4)
C11 H11A 0.9900
C11 H11B 0.9900
C12 C13 1.521(4)
C12 H12A 0.9900
C12 H12B 0.9900
C13 C14 1.521(4)
C13 H13A 0.9900
C13 H13B 0.9900
C14 C15 1.527(4)
C14 H14A 0.9900
C14 H14B 0.9900
C15 H15A 0.9900
C15 H15B 0.9900
N1 N2 1.382(3)
N1 H1 0.8800
N2 H2A 0.8800
N3 H3A 0.8800

loop_
_geom_hbond_atom_site_label_D
_geom_hbond_atom_site_label_H
_geom_hbond_atom_site_label_A
_geom_hbond_site_symmetry_A
_geom_hbond_distance_DH
_geom_hbond_distance_HA
_geom_hbond_distance_DA
_geom_hbond_angle_DHA
N2 H2A O2 4_566 0.88 2.06 2.926(3) 166
N3 H3A S1 4_565 0.88 2.60 3.430(2) 157

loop_
_geom_torsion_atom_site_label_1
_geom_torsion_atom_site_label_2
_geom_torsion_atom_site_label_3
_geom_torsion_atom_site_label_4
_geom_torsion
O1 C1 C2 C3 179.1(2)
C6 C1 C2 C3 -0.5(4)
C1 C2 C3 C4 -0.6(4)
C2 C3 C4 C5 0.6(4)
C2 C3 C4 Cl1 -178.7(2)
C3 C4 C5 C6 0.5(4)
Cl1 C4 C5 C6 179.8(2)
C4 C5 C6 C1 -1.6(4)
C4 C5 C6 Cl2 178.93(19)
O1 C1 C6 C5 -178.0(2)
C2 C1 C6 C5 1.7(4)
O1 C1 C6 Cl2 1.4(3)
C2 C1 C6 Cl2 -178.9(2)
O1 C7 C8 O2 -173.6(2)
O1 C7 C8 N1 7.5(3)
N3 C10 C11 C12 -178.2(2)
C15 C10 C11 C12 58.5(3)
C10 C11 C12 C13 -57.3(3)
C11 C12 C13 C14 55.5(3)
C12 C13 C14 C15 -55.0(3)
N3 C10 C15 C14 178.7(2)
C11 C10 C15 C14 -57.4(3)
C13 C14 C15 C10 55.6(3)
O2 C8 N1 N2 -8.8(4)
C7 C8 N1 N2 170.0(2)
N3 C9 N2 N1 -7.7(4)
S1 C9 N2 N1 171.72(19)
C8 N1 N2 C9 96.4(3)
N2 C9 N3 C10 -176.2(2)
S1 C9 N3 C10 4.4(4)
C11 C10 N3 C9 87.9(3)
C15 C10 N3 C9 -148.5(2)
C2 C1 O1 C7 1.8(4)
C6 C1 O1 C7 -178.5(2)
C8 C7 O1 C1 -177.9(2)

loop_
_cod_related_entry_id
_cod_related_entry_database
_cod_related_entry_code
1 ChemSpider 12109505
